data_4116187
loop_
_publ_author_name
'Ok-Sang Jung'
'Yun Ju Kim'
'Young-A Lee'
'Jong Ku Park'
'Hee K. Chae'

_publ_section_title
;
 Smart Molecular Helical Springs as Tunable Receptors
;
_journal_name_full 'Journal of the American Chemical Society'
_journal_page_first 9921
_journal_page_last 9925
_journal_paper_doi 10.1021/ja001618b
_journal_volume 122
_journal_year 2000
_chemical_formula_sum 'C10 H8 Ag F6 N2 O P'
_chemical_formula_weight 425.02
_chemical_name_common '[Ag(Py2O)]PF6'
_chemical_name_systematic
; 
 ? 
;
_space_group_IT_number 14
_symmetry_cell_setting monoclinic
_symmetry_space_group_name_Hall '-P 2yn'
_symmetry_space_group_name_H-M 'P 1 21/n 1'
_atom_sites_solution_hydrogens geom
_atom_sites_solution_primary direct
_atom_sites_solution_secondary difmap
_audit_creation_method SHELXL-97
_cell_angle_alpha 90.00(2)
_cell_angle_beta 109.800(10)
_cell_angle_gamma 90.00(2)
_cell_formula_units_Z 4
_cell_length_a 10.575(3)
_cell_length_b 9.621(2)
_cell_length_c 14.175(3)
_cell_measurement_temperature 293(2)
_cell_volume 1356.9(6)
_computing_structure_refinement 'SHELXL-97 (Sheldrick, 1997)'
_computing_structure_solution 'SHELXS-97 (Sheldrick, 1990)'
_diffrn_ambient_temperature 293(2)
_diffrn_measured_fraction_theta_full 0.807
_diffrn_measured_fraction_theta_max 0.807
_diffrn_radiation_monochromator graphite
_diffrn_radiation_source 'fine-focus sealed tube'
_diffrn_radiation_type MoK\a
_diffrn_radiation_wavelength 0.71073
_diffrn_reflns_av_R_equivalents 0.0222
_diffrn_reflns_av_sigmaI/netI 0.0203
_diffrn_reflns_limit_h_max 12
_diffrn_reflns_limit_h_min 0
_diffrn_reflns_limit_k_max 11
_diffrn_reflns_limit_k_min 0
_diffrn_reflns_limit_l_max 15
_diffrn_reflns_limit_l_min -16
_diffrn_reflns_number 2176
_diffrn_reflns_theta_full 24.97
_diffrn_reflns_theta_max 24.97
_diffrn_reflns_theta_min 2.10
_exptl_absorpt_coefficient_mu 1.672
_exptl_crystal_density_diffrn 2.080
_exptl_crystal_F_000 824
_refine_diff_density_max 0.647
_refine_diff_density_min -0.342
_refine_diff_density_rms 0.119
_refine_ls_extinction_method none
_refine_ls_goodness_of_fit_ref 1.217
_refine_ls_hydrogen_treatment mixed
_refine_ls_matrix_type full
_refine_ls_number_parameters 190
_refine_ls_number_reflns 2058
_refine_ls_number_restraints 0
_refine_ls_restrained_S_all 1.217
_refine_ls_R_factor_all 0.0356
_refine_ls_R_factor_gt 0.0352
_refine_ls_shift/su_max 0.001
_refine_ls_shift/su_mean 0.000
_refine_ls_structure_factor_coef Fsqd
_refine_ls_weighting_details 'w=1/[\s^2^(Fo^2^)+(0.0488P)^2^+0.7748P] where P=(Fo^2^+2Fc^2^)/3'
_refine_ls_weighting_scheme calc
_refine_ls_wR_factor_gt 0.0907
_refine_ls_wR_factor_ref 0.0911
_reflns_number_gt 2034
_reflns_number_total 2058
_reflns_threshold_expression >2sigma(I)
_cod_data_source_file ja001618b_4.cif
_cod_data_source_block ag
_cod_depositor_comments
;
The following automatic conversions were performed:

'_refine_ls_weighting_scheme' value 'calc
w=1/[\s^2^(Fo^2^)+(0.0488P)^2^+0.7748P] where P=(Fo^2^+2Fc^2^)/3' was
changed to 'calc'. New tag '_refine_ls_weighting_details' was
created. The value of the new tag was set to
'w=1/[\s^2^(Fo^2^)+(0.0488P)^2^+0.7748P] where P=(Fo^2^+2Fc^2^)/3'.

Automatic conversion script
Id: cif_fix_values 3143 2015-03-26 13:38:13Z robertas 
;
_cod_database_code 4116187

loop_
_symmetry_equiv_pos_as_xyz
'x, y, z'
'-x+1/2, y+1/2, -z+1/2'
'-x, -y, -z'
'x-1/2, -y-1/2, z-1/2'

loop_
_atom_site_label
_atom_site_type_symbol
_atom_site_fract_x
_atom_site_fract_y
_atom_site_fract_z
_atom_site_U_iso_or_equiv
_atom_site_adp_type
_atom_site_occupancy
_atom_site_calc_flag
_atom_site_refinement_flags
Ag1 Ag 0.37063(3) 0.13146(3) 0.95111(2) 0.05498(15) Uani 1 d .
N1 N 0.2227(3) -0.0107(3) 0.9624(2) 0.0453(7) Uani 1 d .
N2 N 0.5052(3) 0.2747(3) 0.9194(2) 0.0467(7) Uani 1 d .
O O -0.0963(3) -0.1500(3) 0.7992(2) 0.0661(9) Uani 1 d .
C1 C 0.1194(4) -0.0426(4) 0.8790(3) 0.0460(8) Uani 1 d .
H1 H 0.1178 -0.0062 0.8178 0.055 Uiso 1 calc R
C2 C 0.0170(4) -0.1270(4) 0.8818(3) 0.0465(9) Uani 1 d .
C3 C 0.0188(4) -0.1844(4) 0.9712(3) 0.0540(9) Uani 1 d .
H3 H -0.0494 -0.2436 0.9739 0.065 Uiso 1 calc R
C4 C 0.1235(4) -0.1521(4) 1.0557(3) 0.0539(10) Uani 1 d .
H4 H 0.1273 -0.1888 1.1173 0.065 Uiso 1 calc R
C5 C 0.2227(4) -0.0655(4) 1.0494(3) 0.0515(9) Uani 1 d .
H5 H 0.2930 -0.0436 1.1077 0.062 Uiso 1 calc R
C6 C 0.5033(4) 0.2772(4) 0.8247(3) 0.0474(8) Uani 1 d .
H6 H 0.4422 0.2216 0.7770 0.057 Uiso 1 calc R
C7 C 0.5900(4) 0.3605(4) 0.7965(3) 0.0476(9) Uani 1 d .
C8 C 0.6784(4) 0.4449(5) 0.8650(4) 0.0637(11) Uani 1 d .
H8 H 0.7367 0.5027 0.8467 0.076 Uiso 1 calc R
C9 C 0.6785(5) 0.4416(5) 0.9610(4) 0.0679(12) Uani 1 d .
H9 H 0.7375 0.4982 1.0093 0.081 Uiso 1 calc R
C10 C 0.5927(5) 0.3558(4) 0.9871(3) 0.0559(10) Uani 1 d .
H10 H 0.5953 0.3539 1.0533 0.067 Uiso 1 calc R
P P 0.57298(11) 0.13861(11) 1.26404(8) 0.0503(3) Uani 1 d .
F1 F 0.5285(3) 0.0867(4) 1.1513(2) 0.0958(10) Uani 1 d .
F2 F 0.6192(3) 0.1883(3) 1.3775(2) 0.0836(8) Uani 1 d .
F3 F 0.6920(4) 0.0314(4) 1.2922(3) 0.1040(12) Uani 1 d .
F4 F 0.6671(4) 0.2520(4) 1.2423(3) 0.1027(11) Uani 1 d .
F5 F 0.4550(4) 0.2462(4) 1.2357(3) 0.1208(14) Uani 1 d .
F6 F 0.4797(4) 0.0266(4) 1.2864(3) 0.1168(13) Uani 1 d .

loop_
_atom_site_aniso_label
_atom_site_aniso_U_11
_atom_site_aniso_U_22
_atom_site_aniso_U_33
_atom_site_aniso_U_23
_atom_site_aniso_U_13
_atom_site_aniso_U_12
Ag1 0.0513(2) 0.0643(2) 0.0501(2) 0.00443(14) 0.01822(15) -0.00679(13)
N1 0.0453(17) 0.0528(17) 0.0399(16) 0.0033(14) 0.0171(13) 0.0013(14)
N2 0.0444(17) 0.0520(18) 0.0408(16) 0.0034(14) 0.0108(13) -0.0007(14)
O 0.0507(16) 0.102(2) 0.0491(17) -0.0151(15) 0.0223(13) -0.0169(15)
C1 0.046(2) 0.053(2) 0.0407(19) 0.0019(16) 0.0176(16) 0.0011(17)
C2 0.047(2) 0.052(2) 0.044(2) -0.0040(16) 0.0198(16) 0.0040(16)
C3 0.059(2) 0.051(2) 0.063(3) 0.0022(19) 0.034(2) 0.0019(19)
C4 0.063(3) 0.056(2) 0.050(2) 0.0137(17) 0.028(2) 0.0114(19)
C5 0.050(2) 0.061(2) 0.043(2) 0.0050(18) 0.0157(17) 0.0133(18)
C6 0.044(2) 0.052(2) 0.0411(19) -0.0028(16) 0.0080(15) 0.0015(16)
C7 0.045(2) 0.054(2) 0.043(2) 0.0069(16) 0.0151(16) 0.0097(16)
C8 0.057(2) 0.058(3) 0.075(3) 0.005(2) 0.020(2) -0.010(2)
C9 0.068(3) 0.061(3) 0.067(3) -0.017(2) 0.013(2) -0.017(2)
C10 0.061(2) 0.059(2) 0.044(2) -0.0044(17) 0.0129(19) 0.0006(19)
P 0.0524(6) 0.0555(6) 0.0407(5) -0.0071(4) 0.0130(4) 0.0019(4)
F1 0.104(2) 0.125(3) 0.0485(16) -0.0246(17) 0.0132(15) -0.005(2)
F2 0.107(2) 0.093(2) 0.0496(15) -0.0193(14) 0.0243(15) 0.0065(18)
F3 0.113(3) 0.114(3) 0.080(2) 0.0008(18) 0.0260(18) 0.059(2)
F4 0.120(3) 0.107(3) 0.088(2) 0.0002(18) 0.043(2) -0.039(2)
F5 0.105(3) 0.136(3) 0.107(3) 0.010(2) 0.017(2) 0.064(2)
F6 0.131(3) 0.118(3) 0.117(3) -0.013(2) 0.062(3) -0.052(2)

loop_
_atom_type_symbol
_atom_type_description
_atom_type_scat_dispersion_real
_atom_type_scat_dispersion_imag
_atom_type_scat_source
C C 0.0033 0.0016 'International Tables Vol C Tables 4.2.6.8 and 6.1.1.4'
H H 0.0000 0.0000 'International Tables Vol C Tables 4.2.6.8 and 6.1.1.4'
N N 0.0061 0.0033 'International Tables Vol C Tables 4.2.6.8 and 6.1.1.4'
O O 0.0106 0.0060 'International Tables Vol C Tables 4.2.6.8 and 6.1.1.4'
Ag Ag -0.8971 1.1015 'International Tables Vol C Tables 4.2.6.8 and 6.1.1.4'
P P 0.1023 0.0942 'International Tables Vol C Tables 4.2.6.8 and 6.1.1.4'
F F 0.0171 0.0103 'International Tables Vol C Tables 4.2.6.8 and 6.1.1.4'

loop_
_geom_angle_atom_site_label_1
_geom_angle_atom_site_label_2
_geom_angle_atom_site_label_3
_geom_angle
_geom_angle_site_symmetry_3
N1 Ag1 N2 172.57(11) .
C5 N1 C1 117.7(3) .
C5 N1 Ag1 123.5(3) .
C1 N1 Ag1 118.7(2) .
C6 N2 C10 118.8(3) .
C6 N2 Ag1 116.0(2) .
C10 N2 Ag1 125.1(3) .
C2 O C7 120.2(3) 2_546
N1 C1 C2 121.7(3) .
C1 C2 C3 120.1(4) .
C1 C2 O 122.7(3) .
C3 C2 O 117.0(4) .
C4 C3 C2 118.1(4) .
C3 C4 C5 119.6(4) .
N1 C5 C4 122.6(4) .
N2 C6 C7 121.2(3) .
C8 C7 C6 120.3(4) .
C8 C7 O 119.4(4) 2_556
C6 C7 O 120.0(4) 2_556
C9 C8 C7 117.7(4) .
C8 C9 C10 120.6(4) .
N2 C10 C9 121.3(4) .
F6 P F5 90.3(3) .
F6 P F3 90.2(2) .
F5 P F3 179.5(3) .
F6 P F4 179.6(2) .
F5 P F4 89.6(2) .
F3 P F4 90.0(2) .
F6 P F1 89.7(2) .
F5 P F1 90.6(2) .
F3 P F1 89.29(19) .
F4 P F1 90.7(2) .
F6 P F2 90.1(2) .
F5 P F2 90.4(2) .
F3 P F2 89.73(18) .
F4 P F2 89.5(2) .
F1 P F2 178.99(19) .

loop_
_geom_bond_atom_site_label_1
_geom_bond_atom_site_label_2
_geom_bond_distance
_geom_bond_site_symmetry_2
Ag1 N1 2.125(3) .
Ag1 N2 2.136(3) .
N1 C5 1.341(5) .
N1 C1 1.345(5) .
N2 C6 1.336(5) .
N2 C10 1.336(5) .
O C2 1.380(5) .
O C7 1.385(5) 2_546
C1 C2 1.365(5) .
C2 C3 1.377(6) .
C3 C4 1.363(6) .
C4 C5 1.366(6) .
C6 C7 1.375(5) .
C7 C8 1.364(6) .
C7 O 1.385(5) 2_556
C8 C9 1.361(7) .
C9 C10 1.366(6) .
P F6 1.564(3) .
P F5 1.565(3) .
P F3 1.571(3) .
P F4 1.576(3) .
P F1 1.586(3) .
P F2 1.588(3) .
